data_2214052
loop_
_publ_author_name
'Fu, Dai-Wei'
'Zhao, Hong'

_publ_section_title
;
 Triaqua(5-methyl-1<i>H</i>-tetrazolato-\k<i>N</i>^1^)zinc(II)
 perchlorate
;
_journal_coeditor_code BH2109
_journal_issue 7
_journal_name_full 'Acta Crystallographica Section E'
_journal_page_first m1955
_journal_page_last m1955
_journal_paper_doi 10.1107/S1600536807029297
_journal_volume 63
_journal_year 2007
_chemical_formula_iupac '[Zn (C2 H3 N4) (H2 O)3]Cl O4'
_chemical_formula_moiety 'C2 H9 N4 O3 Zn +, Cl O4 -'
_chemical_formula_sum 'C2 H9 Cl N4 O7 Zn'
_chemical_formula_weight 301.95
_chemical_name_systematic
;
Triaqua(5-methyl-1H-tetrazolato-\kN^1^)zinc(II) perchlorate
;
_space_group_IT_number 11
_symmetry_cell_setting monoclinic
_symmetry_space_group_name_Hall '-P 2yb'
_symmetry_space_group_name_H-M 'P 1 21/m 1'
_atom_sites_solution_hydrogens geom
_atom_sites_solution_primary direct
_atom_sites_solution_secondary difmap
_cell_angle_alpha 90.00
_cell_angle_beta 101.220(2)
_cell_angle_gamma 90.00
_cell_formula_units_Z 2
_cell_length_a 6.1055(5)
_cell_length_b 7.6413(6)
_cell_length_c 11.6547(9)
_cell_measurement_reflns_used 746
_cell_measurement_temperature 291(2)
_cell_measurement_theta_max 23.57
_cell_measurement_theta_min 2.12
_cell_volume 533.35(7)
_computing_cell_refinement SMART
_computing_data_collection 'SMART (Bruker, 2000)'
_computing_data_reduction 'SAINT (Bruker, 2000)'
_computing_molecular_graphics SHELXTL
_computing_publication_material SHELXTL
_computing_structure_refinement SHELXTL
_computing_structure_solution 'SHELXTL (Bruker, 2000)'
_diffrn_ambient_temperature 291(2)
_diffrn_measured_fraction_theta_full 0.997
_diffrn_measured_fraction_theta_max 0.997
_diffrn_measurement_device_type 'Bruker SMART APEX CCD'
_diffrn_measurement_method '\f and \w'
_diffrn_radiation_monochromator graphite
_diffrn_radiation_source 'sealed tube'
_diffrn_radiation_type MoK\a
_diffrn_radiation_wavelength 0.71073
_diffrn_reflns_av_R_equivalents 0.0350
_diffrn_reflns_av_sigmaI/netI 0.0357
_diffrn_reflns_limit_h_max 7
_diffrn_reflns_limit_h_min -7
_diffrn_reflns_limit_k_max 9
_diffrn_reflns_limit_k_min -9
_diffrn_reflns_limit_l_max 10
_diffrn_reflns_limit_l_min -14
_diffrn_reflns_number 3060
_diffrn_reflns_theta_full 25.99
_diffrn_reflns_theta_max 25.99
_diffrn_reflns_theta_min 3.21
_diffrn_standards_decay_% 0
_diffrn_standards_interval_count 0
_diffrn_standards_interval_time 0
_diffrn_standards_number 0
_exptl_absorpt_coefficient_mu 2.577
_exptl_absorpt_correction_T_max 0.73
_exptl_absorpt_correction_T_min 0.66
_exptl_absorpt_correction_type multi-scan
_exptl_absorpt_process_details '(SADABS; Bruker, 2000)'
_exptl_crystal_colour colourless
_exptl_crystal_density_diffrn 1.880
_exptl_crystal_density_method 'not measured'
_exptl_crystal_description block
_exptl_crystal_F_000 304
_exptl_crystal_size_max 0.18
_exptl_crystal_size_mid 0.14
_exptl_crystal_size_min 0.12
_refine_diff_density_max 0.695
_refine_diff_density_min -0.607
_refine_ls_extinction_method none
_refine_ls_goodness_of_fit_ref 1.097
_refine_ls_hydrogen_treatment mixed
_refine_ls_matrix_type full
_refine_ls_number_parameters 94
_refine_ls_number_reflns 1133
_refine_ls_number_restraints 0
_refine_ls_restrained_S_all 1.097
_refine_ls_R_factor_all 0.0560
_refine_ls_R_factor_gt 0.0486
_refine_ls_shift/su_max 0.000
_refine_ls_shift/su_mean 0.000
_refine_ls_structure_factor_coef Fsqd
_refine_ls_weighting_details 'calc w=1/[\s^2^(Fo^2^)+(0.06P)^2^+0.88P] where P=(Fo^2^+2Fc^2^)/3'
_refine_ls_weighting_scheme calc
_refine_ls_wR_factor_gt 0.1116
_refine_ls_wR_factor_ref 0.1139
_reflns_number_gt 1034
_reflns_number_total 1133
_reflns_threshold_expression I>2\s(I)
_cod_data_source_file bh2109.cif
_cod_data_source_block I
_cod_original_sg_symbol_H-M 'P 21/m'
_cod_database_code 2214052
_cod_database_fobs_code 2214052

loop_
_symmetry_equiv_pos_as_xyz
'x, y, z'
'-x, y+1/2, -z'
'-x, -y, -z'
'x, -y-1/2, z'

loop_
_atom_site_type_symbol
_atom_site_label
_atom_site_fract_x
_atom_site_fract_y
_atom_site_fract_z
_atom_site_U_iso_or_equiv
_atom_site_adp_type
_atom_site_calc_flag
_atom_site_refinement_flags
_atom_site_occupancy
C C1 0.4977(10) 0.2500 0.5068(6) 0.0331(13) Uani d S 1
C C2 0.7244(10) 0.2500 0.5742(5) 0.0360(15) Uani d S 1
H H2A 0.8278 0.2500 0.5218 0.054 Uiso d SR 1
H H2B 0.7477 0.3526 0.6227 0.054 Uiso d R 1
Cl Cl1 0.2413(2) 0.7500 0.08687(14) 0.0362(4) Uani d S 1
N N1 0.4385(9) 0.2500 0.3991(5) 0.0353(12) Uani d S 1
N N2 0.2200(8) 0.2500 0.3701(4) 0.0345(12) Uani d S 1
N N3 0.1563(9) 0.2500 0.4728(5) 0.0404(14) Uani d S 1
N N4 0.3248(9) 0.2500 0.5603(4) 0.0334(12) Uani d S 1
O O1 0.7816(6) 0.0291(5) 0.2642(4) 0.0466(9) Uani d . 1
H H1B 0.840(10) 0.025(9) 0.203(6) 0.056 Uiso d . 1
H H1A 0.885(10) 0.032(9) 0.325(5) 0.056 Uiso d . 1
O O2 0.3480(8) 0.2500 0.1219(4) 0.0449(12) Uani d S 1
H H2C 0.291(9) 0.152(9) 0.091(5) 0.054 Uiso d . 1
O O3 0.1365(6) 0.8932(5) 0.1446(3) 0.0489(9) Uani d . 1
O O4 0.4596(8) 0.7500 0.1194(4) 0.0454(12) Uani d S 1
O O5 0.1834(8) 0.7500 -0.0279(5) 0.0467(12) Uani d S 1
Zn Zn1 0.59689(11) 0.2500 0.25880(6) 0.0268(2) Uani d S 1

loop_
_atom_site_aniso_label
_atom_site_aniso_U_11
_atom_site_aniso_U_22
_atom_site_aniso_U_33
_atom_site_aniso_U_12
_atom_site_aniso_U_13
_atom_site_aniso_U_23
C1 0.024(3) 0.041(4) 0.034(3) 0.000 0.005(2) 0.000
C2 0.035(3) 0.048(4) 0.022(3) 0.000 -0.004(2) 0.000
Cl1 0.0311(7) 0.0386(9) 0.0352(8) 0.000 -0.0024(6) 0.000
N1 0.041(3) 0.039(3) 0.027(3) 0.000 0.011(2) 0.000
N2 0.029(2) 0.050(3) 0.022(2) 0.000 0.000(2) 0.000
N3 0.034(3) 0.054(4) 0.038(3) 0.000 0.019(2) 0.000
N4 0.032(3) 0.045(3) 0.024(2) 0.000 0.007(2) 0.000
O1 0.0413(19) 0.042(2) 0.058(2) 0.0146(16) 0.0145(16) -0.0136(18)
O2 0.031(2) 0.068(4) 0.034(3) 0.000 0.002(2) 0.000
O3 0.053(2) 0.049(2) 0.051(2) -0.0228(17) 0.0246(17) -0.0069(17)
O4 0.052(3) 0.042(3) 0.047(3) 0.000 0.022(2) 0.000
O5 0.043(3) 0.052(3) 0.045(3) 0.000 0.007(2) 0.000
Zn1 0.0265(4) 0.0311(4) 0.0236(4) 0.000 0.0071(2) 0.000

loop_
_atom_type_symbol
_atom_type_description
_atom_type_scat_dispersion_real
_atom_type_scat_dispersion_imag
_atom_type_scat_source
C C 0.0033 0.0016 'International Tables Vol C Tables 4.2.6.8 and 6.1.1.4'
H H 0.0000 0.0000 'International Tables Vol C Tables 4.2.6.8 and 6.1.1.4'
Cl Cl 0.1484 0.1585 'International Tables Vol C Tables 4.2.6.8 and 6.1.1.4'
N N 0.0061 0.0033 'International Tables Vol C Tables 4.2.6.8 and 6.1.1.4'
O O 0.0106 0.0060 'International Tables Vol C Tables 4.2.6.8 and 6.1.1.4'
Zn Zn 0.2839 1.4301 'International Tables Vol C Tables 4.2.6.8 and 6.1.1.4'

loop_
_geom_angle_atom_site_label_1
_geom_angle_atom_site_label_2
_geom_angle_atom_site_label_3
_geom_angle_site_symmetry_1
_geom_angle_site_symmetry_3
_geom_angle
N1 C1 N4 . . 112.0(6)
N1 C1 C2 . . 127.5(6)
N4 C1 C2 . . 120.5(6)
C1 C2 H2A . . 109.3
C1 C2 H2B . . 109.5
H2A C2 H2B . . 109.5
O4 Cl1 O5 . . 110.5(3)
O4 Cl1 O3 . . 111.7(2)
O5 Cl1 O3 . . 113.9(2)
O4 Cl1 O3 . 4_575 111.7(2)
O5 Cl1 O3 . 4_575 113.9(2)
O3 Cl1 O3 . 4_575 94.3(3)
C1 N1 N2 . . 110.1(5)
C1 N1 Zn1 . . 135.9(5)
N2 N1 Zn1 . . 114.1(4)
N1 N2 N3 . . 103.2(5)
N4 N3 N2 . . 112.4(5)
N3 N4 C1 . . 102.3(5)
Zn1 O1 H1B . . 109(5)
Zn1 O1 H1A . . 109(5)
H1B O1 H1A . . 109(6)
Zn1 O2 H2C . . 121(4)
O2 Zn1 O1 . 4_565 111.18(13)
O2 Zn1 O1 . . 111.18(13)
O1 Zn1 O1 4_565 . 113.0(2)
O2 Zn1 N1 . . 103.6(2)
O1 Zn1 N1 4_565 . 108.70(14)
O1 Zn1 N1 . . 108.70(14)

loop_
_geom_bond_atom_site_label_1
_geom_bond_atom_site_label_2
_geom_bond_site_symmetry_2
_geom_bond_distance
C1 N1 . 1.237(8)
C1 N4 . 1.326(8)
C1 C2 . 1.453(8)
C2 H2A . 0.9600
C2 H2B . 0.9600
Cl1 O4 . 1.313(5)
Cl1 O5 . 1.315(5)
Cl1 O3 . 1.493(4)
Cl1 O3 4_575 1.493(4)
N1 N2 . 1.311(7)
N1 Zn1 . 2.055(5)
N2 N3 . 1.330(8)
N3 N4 . 1.300(8)
O1 Zn1 . 2.024(3)
O1 H1B . 0.86(7)
O1 H1A . 0.85(6)
O2 Zn1 . 1.977(5)
O2 H2C . 0.87(6)
Zn1 O1 4_565 2.024(3)

loop_
_geom_hbond_atom_site_label_D
_geom_hbond_atom_site_label_H
_geom_hbond_atom_site_label_A
_geom_hbond_site_symmetry_A
_geom_hbond_distance_DH
_geom_hbond_distance_HA
_geom_hbond_distance_DA
_geom_hbond_angle_DHA
O2 H2C O3 1_545 0.87(6) 2.33(6) 3.050(4) 140(5)
O1 H1A N2 1_655 0.85(6) 2.61(6) 3.202(6) 127(5)
O1 H1B O3 1_645 0.86(7) 2.29(7) 2.982(5) 138(5)
